data_4076213
loop_
_publ_author_name
'Baumgartner, Judith'
'Fischer, Roland'
'Fischer, Jelena'
'Wallner, Andreas'
'Marschner, Christoph'
'Fl\"orke, Ulrich'

_publ_section_title
;
 Structural Aspects of Trimethylsilylated Branched Group 14 Compounds
;
_journal_issue 26
_journal_name_full Organometallics
_journal_page_first 6450
_journal_paper_doi 10.1021/om050835o
_journal_volume 24
_journal_year 2005
_chemical_formula_sum 'C18 H54 Ge Si7'
_chemical_formula_weight 539.83
_chemical_name_systematic
;
 ?
;
_space_group_IT_number 167
_symmetry_cell_setting rhombohedral
_symmetry_space_group_name_Hall '-R 3 2"c'
_symmetry_space_group_name_H-M 'R -3 c :H'
_atom_sites_solution_hydrogens geom
_atom_sites_solution_primary direct
_atom_sites_solution_secondary difmap
_audit_creation_method SHELXL-97
_cell_angle_alpha 90.00
_cell_angle_beta 90.00
_cell_angle_gamma 120.00
_cell_formula_units_Z 6
_cell_length_a 16.149(2)
_cell_length_b 16.149(2)
_cell_length_c 22.881(5)
_cell_measurement_temperature 294(2)
_cell_volume 5167.7(14)
_computing_cell_refinement 'Bruker XSCANS'
_computing_data_collection 'Bruker XSCANS'
_computing_data_reduction 'Bruker SHELXTL'
_computing_molecular_graphics 'Bruker SHELXTL'
_computing_publication_material 'Bruker SHELXTL'
_computing_structure_refinement 'SHELXL-97 (Sheldrick, 1997)'
_computing_structure_solution 'SHELXS-97 (Sheldrick, 1990)'
_diffrn_ambient_temperature 294(2)
_diffrn_measured_fraction_theta_full 1.000
_diffrn_measured_fraction_theta_max 1.000
_diffrn_measurement_device_type 'Bruker P4'
_diffrn_measurement_method '\w scans'
_diffrn_radiation_monochromator graphite
_diffrn_radiation_source 'fine-focus sealed tube'
_diffrn_radiation_type MoK\a
_diffrn_radiation_wavelength 0.71073
_diffrn_reflns_av_R_equivalents 0.0277
_diffrn_reflns_av_sigmaI/netI 0.0127
_diffrn_reflns_limit_h_max 20
_diffrn_reflns_limit_h_min -20
_diffrn_reflns_limit_k_max 20
_diffrn_reflns_limit_k_min -20
_diffrn_reflns_limit_l_max 28
_diffrn_reflns_limit_l_min -28
_diffrn_reflns_number 12850
_diffrn_reflns_theta_full 26.36
_diffrn_reflns_theta_max 26.36
_diffrn_reflns_theta_min 2.30
_exptl_absorpt_coefficient_mu 1.137
_exptl_absorpt_correction_T_max 0.8215
_exptl_absorpt_correction_T_min 0.6346
_exptl_absorpt_correction_type SADABS
_exptl_absorpt_process_details XPREP
_exptl_crystal_colour colorless
_exptl_crystal_density_diffrn 1.041
_exptl_crystal_density_method 'not measured'
_exptl_crystal_description blocks
_exptl_crystal_F_000 1752
_exptl_crystal_size_max 0.44
_exptl_crystal_size_mid 0.36
_exptl_crystal_size_min 0.18
_refine_diff_density_max 0.323
_refine_diff_density_min -0.137
_refine_diff_density_rms 0.046
_refine_ls_extinction_method none
_refine_ls_goodness_of_fit_ref 1.134
_refine_ls_hydrogen_treatment mixed
_refine_ls_matrix_type full
_refine_ls_number_parameters 44
_refine_ls_number_reflns 1180
_refine_ls_number_restraints 0
_refine_ls_restrained_S_all 1.134
_refine_ls_R_factor_all 0.0372
_refine_ls_R_factor_gt 0.0317
_refine_ls_shift/su_max 0.023
_refine_ls_shift/su_mean 0.003
_refine_ls_structure_factor_coef Fsqd
_refine_ls_weighting_details 'calc w=1/[\s^2^(Fo^2^)+(0.0449P)^2^+2.7945P] where P=(Fo^2^+2Fc^2^)/3'
_refine_ls_weighting_scheme calc
_refine_ls_wR_factor_gt 0.0851
_refine_ls_wR_factor_ref 0.0883
_reflns_number_gt 1015
_reflns_number_total 1180
_reflns_threshold_expression >2sigma(I)
_cod_data_source_file om050835osi20050928_095303.cif
_cod_data_source_block 267j
_cod_depositor_comments
;
The following automatic conversions were performed:

'_symmetry_cell_setting' value 'Rhombohedral' changed to
'rhombohedral' according to
/home/saulius/struct/CIF-dictionaries/cif_core.dic dictionary named
'cif_core.dic' version 2.4.1 from 2010-06-29.

Automatic conversion script
Id: cif_fix_values 1715 2011-07-08 13:25:40Z adriana 
;
_cod_original_cell_volume 5167.7(15)
_cod_original_sg_symbol_H-M R-3c
_cod_database_code 4076213

loop_
_symmetry_equiv_pos_as_xyz
'x, y, z'
'-y, x-y, z'
'-x+y, -x, z'
'y, x, -z+1/2'
'x-y, -y, -z+1/2'
'-x, -x+y, -z+1/2'
'x+2/3, y+1/3, z+1/3'
'-y+2/3, x-y+1/3, z+1/3'
'-x+y+2/3, -x+1/3, z+1/3'
'y+2/3, x+1/3, -z+5/6'
'x-y+2/3, -y+1/3, -z+5/6'
'-x+2/3, -x+y+1/3, -z+5/6'
'x+1/3, y+2/3, z+2/3'
'-y+1/3, x-y+2/3, z+2/3'
'-x+y+1/3, -x+2/3, z+2/3'
'y+1/3, x+2/3, -z+7/6'
'x-y+1/3, -y+2/3, -z+7/6'
'-x+1/3, -x+y+2/3, -z+7/6'
'-x, -y, -z'
'y, -x+y, -z'
'x-y, x, -z'
'-y, -x, z-1/2'
'-x+y, y, z-1/2'
'x, x-y, z-1/2'
'-x+2/3, -y+1/3, -z+1/3'
'y+2/3, -x+y+1/3, -z+1/3'
'x-y+2/3, x+1/3, -z+1/3'
'-y+2/3, -x+1/3, z-1/6'
'-x+y+2/3, y+1/3, z-1/6'
'x+2/3, x-y+1/3, z-1/6'
'-x+1/3, -y+2/3, -z+2/3'
'y+1/3, -x+y+2/3, -z+2/3'
'x-y+1/3, x+2/3, -z+2/3'
'-y+1/3, -x+2/3, z+1/6'
'-x+y+1/3, y+2/3, z+1/6'
'x+1/3, x-y+2/3, z+1/6'

loop_
_atom_site_label
_atom_site_type_symbol
_atom_site_fract_x
_atom_site_fract_y
_atom_site_fract_z
_atom_site_U_iso_or_equiv
_atom_site_adp_type
_atom_site_occupancy
_atom_site_symmetry_multiplicity
_atom_site_calc_flag
_atom_site_refinement_flags
_atom_site_disorder_group
Ge1 Ge 0.0000 0.0000 0.196995(18) 0.04463(19) Uani 0.497(3) 3 d SP 1
Si1 Si 0.0000 0.0000 0.196995(18) 0.04463(19) Uani 0.503(3) 3 d SP 2
Si2 Si 0.09723(5) 0.15525(5) 0.15535(3) 0.0735(3) Uani 1 1 d . .
C1 C 0.0825(2) 0.25095(19) 0.19046(16) 0.1229(11) Uani 1 1 d . .
H1A H 0.0868 0.2472 0.2321 0.184 Uiso 1 1 calc R .
H1B H 0.0211 0.2428 0.1803 0.184 Uiso 1 1 calc R .
H1C H 0.1319 0.3123 0.1770 0.184 Uiso 1 1 calc R .
C2 C 0.2265(2) 0.1936(2) 0.15905(19) 0.1470(16) Uani 1 1 d . .
H2A H 0.2633 0.2561 0.1421 0.221 Uiso 1 1 calc R .
H2B H 0.2380 0.1491 0.1378 0.221 Uiso 1 1 calc R .
H2C H 0.2450 0.1955 0.1991 0.221 Uiso 1 1 calc R .
C3 C 0.0672(3) 0.1562(3) 0.07628(13) 0.171(2) Uani 1 1 d . .
H3A H 0.1133 0.2158 0.0589 0.256 Uiso 1 1 calc R .
H3B H 0.0046 0.1486 0.0730 0.256 Uiso 1 1 calc R .
H3C H 0.0686 0.1045 0.0564 0.256 Uiso 1 1 calc R .

loop_
_atom_site_aniso_label
_atom_site_aniso_U_11
_atom_site_aniso_U_22
_atom_site_aniso_U_33
_atom_site_aniso_U_23
_atom_site_aniso_U_13
_atom_site_aniso_U_12
Ge1 0.0476(2) 0.0476(2) 0.0387(3) 0.000 0.000 0.02380(11)
Si1 0.0476(2) 0.0476(2) 0.0387(3) 0.000 0.000 0.02380(11)
Si2 0.0766(4) 0.0672(4) 0.0695(4) 0.0237(3) 0.0222(3) 0.0304(3)
C1 0.136(3) 0.0662(16) 0.164(3) 0.0248(18) 0.040(2) 0.0488(17)
C2 0.0798(19) 0.124(3) 0.216(4) 0.059(3) 0.064(2) 0.0351(19)
C3 0.250(5) 0.146(3) 0.078(2) 0.056(2) 0.016(2) 0.070(3)

loop_
_atom_type_symbol
_atom_type_description
_atom_type_scat_dispersion_real
_atom_type_scat_dispersion_imag
_atom_type_scat_source
C C 0.0033 0.0016 'International Tables Vol C Tables 4.2.6.8 and 6.1.1.4'
H H 0.0000 0.0000 'International Tables Vol C Tables 4.2.6.8 and 6.1.1.4'
Si Si 0.0817 0.0704 'International Tables Vol C Tables 4.2.6.8 and 6.1.1.4'
Ge Ge 0.1547 1.8001 'International Tables Vol C Tables 4.2.6.8 and 6.1.1.4'

loop_
_geom_angle_atom_site_label_1
_geom_angle_atom_site_label_2
_geom_angle_atom_site_label_3
_geom_angle
_geom_angle_site_symmetry_1
_geom_angle_site_symmetry_3
Si2 Ge1 Si2 105.19(2) . 2
Si2 Ge1 Si2 105.19(2) . 3
Si2 Ge1 Si2 105.19(2) 2 3
Si2 Ge1 Ge1 113.472(19) . 4
Si2 Ge1 Ge1 113.472(19) 2 4
Si2 Ge1 Ge1 113.472(19) 3 4
C2 Si2 C1 107.00(17) . .
C2 Si2 C3 107.02(17) . .
C1 Si2 C3 105.63(18) . .
C2 Si2 Ge1 111.75(11) . .
C1 Si2 Ge1 114.16(9) . .
C3 Si2 Ge1 110.84(14) . .

loop_
_geom_bond_atom_site_label_1
_geom_bond_atom_site_label_2
_geom_bond_distance
_geom_bond_site_symmetry_2
Ge1 Si2 2.3922(7) .
Ge1 Si2 2.3922(7) 2
Ge1 Si2 2.3922(7) 3
Ge1 Ge1 2.4256(9) 4
Si2 C2 1.859(3) .
Si2 C1 1.860(3) .
Si2 C3 1.875(3) .

loop_
_geom_torsion_atom_site_label_1
_geom_torsion_atom_site_label_2
_geom_torsion_atom_site_label_3
_geom_torsion_atom_site_label_4
_geom_torsion
_geom_torsion_site_symmetry_1
Si2 Ge1 Si2 C2 -158.50(14) 2
Si2 Ge1 Si2 C2 -47.70(15) 3
Ge1 Ge1 Si2 C2 76.90(14) 4
Si2 Ge1 Si2 C1 79.91(14) 2
Si2 Ge1 Si2 C1 -169.30(14) 3
Ge1 Ge1 Si2 C1 -44.70(14) 4
Si2 Ge1 Si2 C3 -39.22(15) 2
Si2 Ge1 Si2 C3 71.58(15) 3
Ge1 Ge1 Si2 C3 -163.82(15) 4
